data_1559595
loop_
_publ_author_name
'Pi\~neiro-L\'opez, Luc\'ia'
'Valverde-Mu\~noz, Francisco-Javier'
'Trzop, Elzbieta'
'Mu\~noz, M Carmen'
'Seredyuk, Maksym'
'Castells-Gil, Javier'
'da Silva, Iv\'an'
'Mart\'i-Gastaldo, Carlos'
'Collet, Eric'
'Real, Jos\'e Antonio'

_publ_section_title
;
 Guest induced reversible on-off switching of elastic frustration in a 3D
 spin crossover coordination polymer with room temperature hysteretic
 behaviour.
;
_journal_issue 4
_journal_name_full 'Chemical science'
_journal_page_first 1317
_journal_page_last 1326
_journal_paper_doi 10.1039/d0sc04420b
_journal_volume 12
_journal_year 2020
_chemical_formula_moiety '0.5(C32 H16 Au4 Fe2 N12), C6 H5 N O2'
_chemical_formula_sum 'C22 H13 Au2 Fe N7 O2'
_chemical_formula_weight 857.18
_chemical_melting_point ?
_chemical_properties_physical Photo-sensitive
_space_group_crystal_system monoclinic
_space_group_IT_number 13
_space_group_name_Hall '-P 2yac'
_space_group_name_H-M_alt 'P 1 2/n 1'
_atom_sites_solution_hydrogens geom
_atom_sites_solution_primary dual
_atom_sites_solution_secondary difmap
_audit_update_record
;
2020-06-17 deposited with the CCDC.	2020-11-23 downloaded from the CCDC.
;
_cell_angle_alpha 90
_cell_angle_beta 93.379(4)
_cell_angle_gamma 90
_cell_formula_units_Z 2
_cell_length_a 10.4523(5)
_cell_length_b 11.4885(4)
_cell_length_c 10.5004(4)
_cell_measurement_reflns_used 2426
_cell_measurement_temperature 15
_cell_measurement_theta_max 32.7280
_cell_measurement_theta_min 3.8790
_cell_volume 1258.71(9)
_computing_cell_refinement 'CrysAlisPro 1.171.39.46 (Rigaku OD, 2018)'
_computing_data_collection 'CrysAlisPro 1.171.39.46 (Rigaku OD, 2018)'
_computing_data_reduction 'CrysAlisPro 1.171.39.46 (Rigaku OD, 2018)'
_computing_molecular_graphics 'Mercury 4.0 (Macrae et al.,2020)'
_computing_publication_material 'Olex2 (Dolomanov et al., 2009)'
_computing_structure_refinement 'ShelXL (Sheldrick, 2015)'
_computing_structure_solution 'ShelXT (Sheldrick, 2015)'
_diffrn_ambient_temperature 15.0
_diffrn_detector 'CCD plate'
_diffrn_detector_area_resol_mean 16.1852
_diffrn_detector_type Sapphire3
_diffrn_measured_fraction_theta_full 0.997
_diffrn_measured_fraction_theta_max 0.997
_diffrn_measurement_details
;
List of Runs (angles in degrees, time in seconds):

  # Type    Start    End  Width  t~exp~   \w     \q     \k     \f   Frames
#--------------------------------------------------------------------------
  1  \w     54.00 106.00   1.00    3.00    --   35.69  57.00  60.00   52
  2  \w     82.00 109.00   1.00    3.00    --   35.69 178.00  30.00   27
  3  \w     38.00 102.00   1.00    3.00    --   35.69 178.00 -30.00   64
  4  \w    -71.00 -45.00   1.00    3.00    --    1.02 -38.00  90.00   26
  5  \w   -104.00 -27.00   1.00    3.00    --  -33.66 -57.00 150.00   77
  6  \w   -116.00 -53.00   1.00    3.00    --  -33.66 178.00 -90.00   63
  7  \w     54.00 106.00   1.00    3.00    --   35.69  57.00  60.00   52
  8  \w     82.00 109.00   1.00    3.00    --   35.69 178.00  30.00   27
;
_diffrn_measurement_device 'four-circle diffractometer'
_diffrn_measurement_device_type 'Xcalibur, Sapphire3'
_diffrn_measurement_method '\w scans'
_diffrn_orient_matrix_type 'CrysAlisPro convention (1999,Acta A55,543-557)'
_diffrn_orient_matrix_UB_11 -0.0166040000
_diffrn_orient_matrix_UB_12 -0.0590522000
_diffrn_orient_matrix_UB_13 -0.0119381000
_diffrn_orient_matrix_UB_21 -0.0644741000
_diffrn_orient_matrix_UB_22 0.0123637000
_diffrn_orient_matrix_UB_23 0.0124195000
_diffrn_orient_matrix_UB_31 -0.0134640000
_diffrn_orient_matrix_UB_32 0.0131919000
_diffrn_orient_matrix_UB_33 -0.0654797000
_diffrn_radiation_monochromator graphite
_diffrn_radiation_probe x-ray
_diffrn_radiation_type MoK\a
_diffrn_radiation_wavelength 0.71073
_diffrn_reflns_av_R_equivalents 0.0442
_diffrn_reflns_av_unetI/netI 0.0565
_diffrn_reflns_Laue_measured_fraction_full 0.997
_diffrn_reflns_Laue_measured_fraction_max 0.997
_diffrn_reflns_limit_h_max 13
_diffrn_reflns_limit_h_min -11
_diffrn_reflns_limit_k_max 13
_diffrn_reflns_limit_k_min -14
_diffrn_reflns_limit_l_max 11
_diffrn_reflns_limit_l_min -13
_diffrn_reflns_number 8184
_diffrn_reflns_point_group_measured_fraction_full 0.997
_diffrn_reflns_point_group_measured_fraction_max 0.997
_diffrn_reflns_theta_full 25.242
_diffrn_reflns_theta_max 27.000
_diffrn_reflns_theta_min 3.344
_diffrn_source 'fine-focus sealed X-ray tube'
_diffrn_source_type 'Enhance (Mo) X-ray Source'
_exptl_absorpt_coefficient_mu 12.227
_exptl_absorpt_correction_T_max 0.593
_exptl_absorpt_correction_T_min 0.298
_exptl_absorpt_correction_type analytical
_exptl_absorpt_process_details
;
CrysAlisPro 1.171.39.46 (Rigaku Oxford Diffraction, 2018)
Analytical numeric absorption correction using a multifaceted crystal
			model based on expressions derived by R.C. Clark & J.S. Reid.
(Clark, R. C. & Reid, J. S. (1995). Acta Cryst. A51, 887-897)
Empirical absorption correction using spherical harmonics,
 implemented in SCALE3 ABSPACK scaling algorithm.
;
_exptl_crystal_colour yellow
_exptl_crystal_colour_primary yellow
_exptl_crystal_density_diffrn 2.262
_exptl_crystal_density_meas ?
_exptl_crystal_density_method none
_exptl_crystal_description block
_exptl_crystal_F_000 788
_exptl_crystal_preparation 'Magnetic properties'
_exptl_crystal_size_max 0.161
_exptl_crystal_size_mid 0.05
_exptl_crystal_size_min 0.042
_refine_diff_density_max 1.373
_refine_diff_density_min -1.110
_refine_diff_density_rms 0.215
_refine_ls_extinction_method none
_refine_ls_goodness_of_fit_ref 1.074
_refine_ls_hydrogen_treatment constr
_refine_ls_matrix_type full
_refine_ls_number_parameters 180
_refine_ls_number_reflns 2758
_refine_ls_number_restraints 79
_refine_ls_restrained_S_all 1.090
_refine_ls_R_factor_all 0.0548
_refine_ls_R_factor_gt 0.0359
_refine_ls_shift/su_max 0.001
_refine_ls_shift/su_mean 0.000
_refine_ls_structure_factor_coef Fsqd
_refine_ls_weighting_details 'w=1/[\s^2^(Fo^2^)+(0.0221P)^2^+0.4443P] where P=(Fo^2^+2Fc^2^)/3'
_refine_ls_weighting_scheme calc
_refine_ls_wR_factor_gt 0.0687
_refine_ls_wR_factor_ref 0.0775
_reflns_Friedel_coverage 0.000
_reflns_number_gt 2043
_reflns_number_total 2758
_reflns_threshold_expression 'I > 2\s(I)'
_cod_data_source_file d0sc04420b2.cif
_cod_data_source_block FeAu15K532nm
_cod_depositor_comments
;
The following automatic conversions were performed:

data item '_chemical_melting_point' value 'not measured' was changed
to '?' -- the value is undefined or not given.

data item '_exptl_crystal_density_meas' value 'not measured' was
changed to '?' -- the value is perceived as not measured.

Automatic conversion script
Id: cif_fix_values 7556 2019-12-06 15:28:31Z antanas 

 Adding full bibliography for 1559588--1559595.cif.

 Adding full bibliography for 1559588--1559595.cif.
;
_cod_database_code 1559595
_chemical_oxdiff_formula 'C22 H10 Au2 Fe N7 O2'
_shelx_space_group_comment
;
The symmetry employed for this shelxl refinement is uniquely defined
by the following loop, which should always be used as a source of
symmetry information in preference to the above space-group names.
They are only intended as comments.
;
_shelx_estimated_absorpt_t_max 0.628
_shelx_estimated_absorpt_t_min 0.244
_reflns_odcompleteness_completeness 99.67
_reflns_odcompleteness_iscentric 1
_reflns_odcompleteness_theta 26.32
_olex2_refinement_description
;
1. Fixed Uiso
 At 1.2 times of:
  All C(H) groups
2. Restrained distances
 C12-C13
 1.4 with sigma of 0.01
 C12-C11 = C13-C12
 1.4 with sigma of 0.01
 N5-C11
 1.57 with sigma of 0.01
 N5-O1
 1.3 with sigma of 0.01
 N5-C12
 2.5 with sigma of 0.01
 C11-C13
 2.5 with sigma of 0.01
3. Uiso/Uaniso restraints and constraints
C13 \\sim C12: within 1.7A with sigma of 0.01 and sigma for terminal atoms of
0.02
Uanis(C11) \\sim Ueq, Uanis(O2) \\sim Ueq, Uanis(C5) \\sim Ueq, Uanis(C4) \\sim
Ueq, Uanis(C3) \\sim Ueq, Uanis(C2) \\sim Ueq, Uanis(C10) \\sim Ueq: with sigma
of 0.01 and sigma for terminal atoms of 0.02
Uanis(C7) \\sim Ueq, Uanis(C8) \\sim Ueq, Uanis(C12) \\sim Ueq, Uanis(C13)
\\sim Ueq: with sigma of 0.005 and sigma for terminal atoms of 0.01
4. Others
 Fixed Sof: H2(0.5) H5(0.5) H11(0.5) O1(0.5) N5(0.5) O2(0.5) C8(0.5) H8(0.5)
 C7(0.5) H7(0.5)
5.a Aromatic/amide H refined with riding coordinates:
 C1(H1), C2(H2), C5(H5), C6(H6), C12(H12), C13(H13), C11(H11), C8(H8), C7(H7)
;
_olex2_submission_special_instructions 'No special instructions were received'
_oxdiff_exptl_absorpt_empirical_details
;
Empirical correction (ABSPACK) includes:
- Absorption correction using spherical harmonics
- Frame scaling
;
_oxdiff_exptl_absorpt_empirical_full_max 1.062
_oxdiff_exptl_absorpt_empirical_full_min 0.958

loop_
_space_group_symop_operation_xyz
'x, y, z'
'-x+1/2, y, -z+1/2'
'-x, -y, -z'
'x-1/2, -y, z-1/2'

loop_
_atom_site_label
_atom_site_type_symbol
_atom_site_fract_x
_atom_site_fract_y
_atom_site_fract_z
_atom_site_U_iso_or_equiv
_atom_site_adp_type
_atom_site_occupancy
_atom_site_site_symmetry_order
_atom_site_calc_flag
_atom_site_refinement_flags_posn
_atom_site_refinement_flags_adp
_atom_site_refinement_flags_occupancy
_atom_site_disorder_assembly
_atom_site_disorder_group
Au1 Au 0.750000 -0.13026(4) 0.750000 0.01965(12) Uani 1 2 d S T P . .
Au2 Au 0.250000 -0.13634(4) 0.250000 0.02142(13) Uani 1 2 d S T P . .
Fe1 Fe 0.250000 -0.13877(11) 0.750000 0.0100(3) Uani 1 2 d S T P . .
N1 N 0.250000 0.0537(8) 0.750000 0.021(2) Uani 1 2 d S T P . .
N2 N 0.250000 0.6701(7) 0.750000 0.0132(17) Uani 1 2 d S T P . .
N3 N 0.4524(5) -0.1373(5) 0.7722(6) 0.0226(14) Uani 1 1 d . . . . .
N4 N 0.2585(6) -0.1395(5) 0.5484(5) 0.0230(14) Uani 1 1 d . . . . .
C1 C 0.3089(7) 0.1126(6) 0.8466(7) 0.0235(17) Uani 1 1 d . . . . .
H1 H 0.351850 0.070392 0.914073 0.028 Uiso 1 1 calc R . . . .
C2 C 0.3092(7) 0.2353(7) 0.8515(8) 0.0277(19) Uani 1 1 d . U . . .
H2 H 0.349166 0.274638 0.922811 0.033 Uiso 0.5 1 calc R . . A 1
C3 C 0.250000 0.2990(10) 0.750000 0.031(3) Uani 1 2 d S TU P E .
C4 C 0.250000 0.4266(10) 0.750000 0.026(3) Uani 1 2 d S TU P E .
C5 C 0.3042(7) 0.4869(7) 0.8525(8) 0.0252(18) Uani 1 1 d . U . . .
H5 H 0.341555 0.446684 0.924473 0.030 Uiso 0.5 1 calc R . . B 1
C6 C 0.3032(6) 0.6074(6) 0.8491(7) 0.0192(16) Uani 1 1 d . . . . .
H6 H 0.341924 0.648368 0.919887 0.023 Uiso 1 1 calc R . . . .
C9 C 0.5624(7) -0.1338(6) 0.7661(7) 0.0238(17) Uani 1 1 d . . . . .
C10 C 0.2561(7) -0.1383(6) 0.4391(7) 0.0218(16) Uani 1 1 d . U . . .
C12 C 0.5301(9) 0.4008(9) 0.5672(8) 0.059(3) Uani 1 1 d D U . . .
H12 H 0.551832 0.331332 0.612617 0.071 Uiso 1 1 calc R . . . .
C13 C 0.4765(8) 0.3939(9) 0.4417(8) 0.045(2) Uani 1 1 d D U . . .
H13 H 0.460182 0.319637 0.404298 0.055 Uiso 1 1 calc R . . . .
C11 C 0.5522(8) 0.5097(9) 0.6267(8) 0.060(3) Uani 1 1 d D U . . .
H11 H 0.586341 0.514672 0.712370 0.072 Uiso 0.5 1 calc R . . C 4
O1 O 0.6215(14) 0.5999(12) 0.8192(13) 0.066(4) Uani 0.5 1 d D . . D 3
N5 N 0.6032(13) 0.4975(13) 0.7698(9) 0.046(4) Uani 0.5 1 d D . . D 3
O2 O 0.6161(16) 0.4085(14) 0.8265(15) 0.081(5) Uani 0.5 1 d . U . D 3
C8 C 0.3594(12) 0.4199(12) 0.9463(12) 0.013(3) Uani 0.5 1 d . U . E 2
H8 H 0.398856 0.457702 1.018922 0.015 Uiso 0.5 1 calc R . . E 2
C7 C 0.3619(12) 0.2990(12) 0.9425(12) 0.014(3) Uani 0.5 1 d . U . E 2
H7 H 0.405578 0.259841 1.011920 0.017 Uiso 0.5 1 calc R . . E 2

loop_
_atom_site_aniso_label
_atom_site_aniso_U_11
_atom_site_aniso_U_22
_atom_site_aniso_U_33
_atom_site_aniso_U_23
_atom_site_aniso_U_13
_atom_site_aniso_U_12
Au1 0.01376(19) 0.0109(2) 0.0342(2) 0.000 0.00066(17) 0.000
Au2 0.0436(3) 0.0117(2) 0.00924(19) 0.000 0.00418(17) 0.000
Fe1 0.0154(7) 0.0058(7) 0.0087(6) 0.000 0.0009(5) 0.000
N1 0.030(5) 0.015(5) 0.016(4) 0.000 -0.006(4) 0.000
N2 0.016(4) 0.005(4) 0.019(4) 0.000 0.010(3) 0.000
N3 0.020(3) 0.013(4) 0.034(4) -0.001(3) 0.001(3) -0.004(3)
N4 0.038(4) 0.018(4) 0.014(3) 0.003(3) 0.006(3) -0.002(3)
C1 0.031(4) 0.011(4) 0.029(4) -0.004(4) 0.002(4) 0.002(3)
C2 0.023(4) 0.016(4) 0.044(5) -0.010(4) 0.005(4) -0.010(3)
C3 0.029(5) 0.016(5) 0.050(6) 0.000 0.012(5) 0.000
C4 0.023(5) 0.016(5) 0.040(6) 0.000 0.016(5) 0.000
C5 0.020(3) 0.016(4) 0.041(4) 0.015(4) 0.005(3) 0.007(3)
C6 0.018(3) 0.016(4) 0.025(4) 0.002(3) 0.007(3) 0.000(3)
C9 0.024(4) 0.013(4) 0.033(4) 0.003(4) -0.003(3) -0.005(3)
C10 0.041(4) 0.007(4) 0.017(3) 0.000(3) 0.000(3) -0.001(3)
C12 0.045(4) 0.065(4) 0.069(4) -0.010(4) 0.015(3) 0.011(4)
C13 0.037(4) 0.047(4) 0.052(4) -0.022(4) 0.005(3) 0.002(3)
C11 0.033(5) 0.091(7) 0.058(5) -0.027(6) 0.013(4) 0.010(5)
O1 0.077(10) 0.069(11) 0.050(9) -0.002(9) -0.003(8) -0.030(9)
N5 0.031(8) 0.060(12) 0.045(9) 0.021(10) -0.008(7) -0.003(9)
O2 0.117(12) 0.060(10) 0.063(9) 0.004(8) -0.011(8) 0.056(9)
C8 0.015(4) 0.012(5) 0.011(4) 0.003(4) 0.001(4) -0.005(4)
C7 0.016(4) 0.013(5) 0.012(4) -0.002(4) -0.001(4) -0.006(4)

loop_
_atom_type_symbol
_atom_type_description
_atom_type_scat_dispersion_real
_atom_type_scat_dispersion_imag
_atom_type_scat_source
C C 0.0033 0.0016 'International Tables Vol C Tables 4.2.6.8 and 6.1.1.4'
H H 0.0000 0.0000 'International Tables Vol C Tables 4.2.6.8 and 6.1.1.4'
Au Au -2.0133 8.8022 'International Tables Vol C Tables 4.2.6.8 and 6.1.1.4'
Fe Fe 0.3463 0.8444 'International Tables Vol C Tables 4.2.6.8 and 6.1.1.4'
N N 0.0061 0.0033 'International Tables Vol C Tables 4.2.6.8 and 6.1.1.4'
O O 0.0106 0.0060 'International Tables Vol C Tables 4.2.6.8 and 6.1.1.4'

loop_
_exptl_crystal_face_index_h
_exptl_crystal_face_index_k
_exptl_crystal_face_index_l
_exptl_crystal_face_perp_dist
0 -16 -1 0.0100
0 16 1 0.0316
-2 1 -14 0.0635
-14 0 0 0.0403
14 0 0 0.0100
2 -2 14 0.0842

loop_
_geom_angle_atom_site_label_1
_geom_angle_atom_site_label_2
_geom_angle_atom_site_label_3
_geom_angle
_geom_angle_site_symmetry_1
_geom_angle_site_symmetry_3
_geom_angle_publ_flag
C9 Au1 Au2 91.2(2) . 3_656 ?
C9 Au1 Au2 91.2(2) 2_656 3_656 ?
C9 Au1 C9 177.6(4) . 2_656 ?
C10 Au2 Au1 90.6(2) 2 3_656 ?
C10 Au2 Au1 90.6(2) . 3_656 ?
C10 Au2 C10 178.7(4) . 2 ?
N2 Fe1 N1 180.0 1_545 . ?
N3 Fe1 N1 89.55(16) . . ?
N3 Fe1 N1 89.55(16) 2_556 . ?
N3 Fe1 N2 90.45(16) . 1_545 ?
N3 Fe1 N2 90.45(16) 2_556 1_545 ?
N3 Fe1 N3 179.1(3) 2_556 . ?
N3 Fe1 N4 90.5(2) 2_556 2_556 ?
N3 Fe1 N4 89.5(2) . 2_556 ?
N3 Fe1 N4 89.5(2) 2_556 . ?
N3 Fe1 N4 90.5(2) . . ?
N4 Fe1 N1 90.23(17) . . ?
N4 Fe1 N1 90.23(17) 2_556 . ?
N4 Fe1 N2 89.77(17) . 1_545 ?
N4 Fe1 N2 89.77(17) 2_556 1_545 ?
N4 Fe1 N4 179.5(3) . 2_556 ?
C1 N1 Fe1 120.4(5) 2_556 . ?
C1 N1 Fe1 120.4(5) . . ?
C1 N1 C1 119.2(9) . 2_556 ?
C6 N2 Fe1 122.1(4) 2_556 1_565 ?
C6 N2 Fe1 122.1(4) . 1_565 ?
C6 N2 C6 115.9(8) . 2_556 ?
C9 N3 Fe1 170.3(6) . . ?
C10 N4 Fe1 176.2(6) . . ?
N1 C1 H1 118.9 . . ?
N1 C1 C2 122.2(7) . . ?
C2 C1 H1 118.9 . . ?
C1 C2 H2 120.3 . . ?
C3 C2 C1 119.5(8) . . ?
C3 C2 H2 120.3 . . ?
C7 C2 C1 126.1(10) . . ?
C7 C2 C3 114.4(9) . . ?
C2 C3 C2 117.3(10) . 2_556 ?
C2 C3 C4 121.4(5) 2_556 . ?
C2 C3 C4 121.4(5) . . ?
C5 C4 C3 120.3(5) 2_556 . ?
C5 C4 C3 120.3(5) . . ?
C5 C4 C5 119.4(10) . 2_556 ?
C4 C5 H5 120.6 . . ?
C4 C5 C6 118.8(7) . . ?
C6 C5 H5 120.6 . . ?
C8 C5 C4 115.0(9) . . ?
C8 C5 C6 126.1(9) . . ?
N2 C6 C5 123.5(7) . . ?
N2 C6 H6 118.2 . . ?
C5 C6 H6 118.2 . . ?
N3 C9 Au1 178.1(7) . . ?
N4 C10 Au2 179.4(7) . . ?
C13 C12 H12 119.6 . . ?
C13 C12 C11 120.8(8) . . ?
C11 C12 H12 119.6 . . ?
C12 C13 H13 119.4 . . ?
C11 C13 C12 121.3(8) 3_666 . ?
C11 C13 H13 119.4 3_666 . ?
C12 C11 H11 121.0 . . ?
C12 C11 N5 112.5(8) . . ?
C13 C11 C12 118.0(8) 3_666 . ?
C13 C11 H11 121.0 3_666 . ?
C13 C11 N5 129.5(9) 3_666 . ?
O1 N5 C11 109.6(11) . . ?
O2 N5 C11 125.4(12) . . ?
O2 N5 O1 124.9(13) . . ?
C5 C8 H8 118.1 . . ?
C5 C8 C7 123.8(12) . . ?
C7 C8 H8 118.1 . . ?
C2 C7 C8 125.1(12) . . ?
C2 C7 H7 117.4 . . ?
C8 C7 H7 117.4 . . ?

loop_
_geom_bond_atom_site_label_1
_geom_bond_atom_site_label_2
_geom_bond_distance
_geom_bond_site_symmetry_2
_geom_bond_publ_flag
Au1 Au2 3.0628(5) 3_656 ?
Au1 C9 1.979(7) 2_656 ?
Au1 C9 1.979(7) . ?
Au2 C10 1.983(7) 2 ?
Au2 C10 1.983(7) . ?
Fe1 N1 2.211(9) . ?
Fe1 N2 2.195(8) 1_545 ?
Fe1 N3 2.114(6) . ?
Fe1 N3 2.114(6) 2_556 ?
Fe1 N4 2.125(6) . ?
Fe1 N4 2.125(6) 2_556 ?
N1 C1 1.338(8) 2_556 ?
N1 C1 1.338(8) . ?
N2 C6 1.358(8) 2_556 ?
N2 C6 1.358(8) . ?
N3 C9 1.156(8) . ?
N4 C10 1.146(8) . ?
C1 H1 0.9500 . ?
C1 C2 1.411(10) . ?
C2 H2 0.9500 . ?
C2 C3 1.406(10) . ?
C2 C7 1.300(14) . ?
C3 C4 1.466(16) . ?
C4 C5 1.374(9) 2_556 ?
C4 C5 1.374(9) . ?
C5 H5 0.9500 . ?
C5 C6 1.385(10) . ?
C5 C8 1.352(14) . ?
C6 H6 0.9500 . ?
C12 H12 0.9500 . ?
C12 C13 1.404(6) . ?
C12 C11 1.411(8) . ?
C13 H13 0.9500 . ?
C13 C11 1.345(12) 3_666 ?
C11 H11 0.9500 . ?
C11 N5 1.571(9) . ?
O1 N5 1.295(9) . ?
N5 O2 1.187(18) . ?
C8 H8 0.9500 . ?
C8 C7 1.390(19) . ?
C7 H7 0.9500 . ?

loop_
_geom_torsion_atom_site_label_1
_geom_torsion_atom_site_label_2
_geom_torsion_atom_site_label_3
_geom_torsion_atom_site_label_4
_geom_torsion
_geom_torsion_site_symmetry_1
_geom_torsion_site_symmetry_2
_geom_torsion_site_symmetry_3
_geom_torsion_site_symmetry_4
_geom_torsion_publ_flag
Fe1 N1 C1 C2 -178.8(5) . . . . ?
Fe1 N2 C6 C5 179.6(5) 1_565 . . . ?
N1 C1 C2 C3 -2.3(10) . . . . ?
N1 C1 C2 C7 178.7(8) . . . . ?
C1 N1 C1 C2 1.2(5) 2_556 . . . ?
C1 C2 C3 C2 1.1(5) . . . 2_556 ?
C1 C2 C3 C4 -178.9(5) . . . . ?
C1 C2 C7 C8 -179.0(10) . . . . ?
C2 C3 C4 C5 -2.5(5) 2_556 . . 2_556 ?
C2 C3 C4 C5 177.5(5) 2_556 . . . ?
C2 C3 C4 C5 177.5(5) . . . 2_556 ?
C2 C3 C4 C5 -2.5(5) . . . . ?
C3 C2 C7 C8 2.0(16) . . . . ?
C3 C4 C5 C6 179.6(4) . . . . ?
C3 C4 C5 C8 2.6(9) . . . . ?
C4 C5 C6 N2 0.8(9) . . . . ?
C4 C5 C8 C7 -0.5(15) . . . . ?
C5 C4 C5 C6 -0.4(4) 2_556 . . . ?
C5 C4 C5 C8 -177.4(9) 2_556 . . . ?
C5 C8 C7 C2 -2(2) . . . . ?
C6 N2 C6 C5 -0.4(5) 2_556 . . . ?
C6 C5 C8 C7 -177.3(10) . . . . ?
C12 C11 N5 O1 -179.9(11) . . . . ?
C12 C11 N5 O2 -4(2) . . . . ?
C13 C12 C11 C13 -1.7(15) . . . 3_666 ?
C13 C12 C11 N5 175.8(9) . . . . ?
C13 C11 N5 O1 -2.7(18) 3_666 . . . ?
C13 C11 N5 O2 173.2(15) 3_666 . . . ?
C11 C12 C13 C11 1.8(16) . . . 3_666 ?
C8 C5 C6 N2 177.5(8) . . . . ?
C7 C2 C3 C2 -179.8(9) . . . 2_556 ?
C7 C2 C3 C4 0.2(9) . . . . ?

loop_
_exptl_oxdiff_crystal_face_indexfrac_h
_exptl_oxdiff_crystal_face_indexfrac_k
_exptl_oxdiff_crystal_face_indexfrac_l
_exptl_oxdiff_crystal_face_x
_exptl_oxdiff_crystal_face_y
_exptl_oxdiff_crystal_face_z
0.2231 -16.4651 -0.7645 0.9777 -0.2275 -0.1701
-0.2231 16.4651 0.7645 -0.9777 0.2275 0.1701
-1.8447 0.7510 -14.4707 0.1590 -0.0515 0.9823
-14.4595 -0.1866 0.1931 0.2488 0.9324 0.1796
14.4595 0.1866 -0.1931 -0.2488 -0.9324 -0.1796
1.8586 -1.7800 14.4229 -0.0979 0.0373 -0.9929
